data_7051666
loop_
_publ_author_name
'Westcott, Aleema'
'Sumby, Christopher J.'
'Walshaw, Richard D.'
'Hardie, Michaele J.'

_publ_section_title
;
 Metallo-gels and organo-gels with tripodal cyclotriveratrylene-type
 and 1,3,5-substituted benzene-type ligands
;
_journal_issue 4
_journal_name_full 'New Journal of Chemistry'
_journal_page_first 902
_journal_paper_doi 10.1039/b819352e
_journal_volume 33
_journal_year 2009
_chemical_formula_sum 'C38.25 H22.5 N3.25 O6.25'
_chemical_formula_weight 627.59
_chemical_name_systematic
;
Benzene-1,3,5-tricarboxylic acid tris(8-hydroxyquinoline) ester
8-hydroxyquinoline clathrate
;
_space_group_IT_number 2
_symmetry_cell_setting triclinic
_symmetry_space_group_name_Hall '-P 1'
_symmetry_space_group_name_H-M 'P -1'
_atom_sites_solution_hydrogens geom
_atom_sites_solution_primary direct
_atom_sites_solution_secondary difmap
_audit_creation_method SHELXL-97
_cell_angle_alpha 66.724(3)
_cell_angle_beta 72.538(3)
_cell_angle_gamma 71.602(3)
_cell_formula_units_Z 2
_cell_length_a 11.2727(7)
_cell_length_b 12.8730(7)
_cell_length_c 12.9939(7)
_cell_measurement_temperature 150(2)
_cell_volume 1609.99(16)
_computing_cell_refinement 'Bruker SMART'
_computing_data_collection 'Bruker SMART'
_computing_data_reduction 'Bruker SAINT'
_computing_molecular_graphics 'XSeed (Barbour, 2001)'
_computing_structure_refinement 'SHELXL-97 (Sheldrick, 1997)'
_computing_structure_solution 'SHELXS-97 (Sheldrick, 1990)'
_diffrn_ambient_temperature 150(2)
_diffrn_measured_fraction_theta_full 0.892
_diffrn_measured_fraction_theta_max 0.892
_diffrn_measurement_device_type 'Bruker X8 CCD'
_diffrn_measurement_method 'omega and phi scans'
_diffrn_radiation_monochromator graphite
_diffrn_radiation_source 'fine-focus sealed tube'
_diffrn_radiation_type MoK\a
_diffrn_radiation_wavelength 0.71073
_diffrn_reflns_av_R_equivalents 0.0213
_diffrn_reflns_av_sigmaI/netI 0.0290
_diffrn_reflns_limit_h_max 16
_diffrn_reflns_limit_h_min -16
_diffrn_reflns_limit_k_max 19
_diffrn_reflns_limit_k_min -18
_diffrn_reflns_limit_l_max 19
_diffrn_reflns_limit_l_min -19
_diffrn_reflns_number 32482
_diffrn_reflns_theta_full 33.52
_diffrn_reflns_theta_max 33.52
_diffrn_reflns_theta_min 1.74
_exptl_absorpt_coefficient_mu 0.090
_exptl_absorpt_correction_T_max 0.9911
_exptl_absorpt_correction_T_min 0.9745
_exptl_absorpt_correction_type multi-scan
_exptl_absorpt_process_details SADABS
_exptl_crystal_colour colourless
_exptl_crystal_density_diffrn 1.295
_exptl_crystal_density_method 'not measured'
_exptl_crystal_description plate
_exptl_crystal_F_000 650
_exptl_crystal_size_max 0.29
_exptl_crystal_size_mid 0.21
_exptl_crystal_size_min 0.10
_refine_diff_density_max 1.609
_refine_diff_density_min -0.309
_refine_diff_density_rms 0.111
_refine_ls_extinction_method none
_refine_ls_goodness_of_fit_ref 1.064
_refine_ls_hydrogen_treatment mixed
_refine_ls_matrix_type full
_refine_ls_number_parameters 454
_refine_ls_number_reflns 11284
_refine_ls_number_restraints 0
_refine_ls_restrained_S_all 1.064
_refine_ls_R_factor_all 0.0993
_refine_ls_R_factor_gt 0.0739
_refine_ls_shift/su_max 0.000
_refine_ls_shift/su_mean 0.000
_refine_ls_structure_factor_coef Fsqd
_refine_ls_weighting_details 'calc w=1/[\s^2^(Fo^2^)+(0.1461P)^2^+0.6072P] where P=(Fo^2^+2Fc^2^)/3'
_refine_ls_weighting_scheme calc
_refine_ls_wR_factor_gt 0.2190
_refine_ls_wR_factor_ref 0.2457
_reflns_number_gt 8106
_reflns_number_total 11284
_reflns_threshold_expression >2sigma(I)
_cod_data_source_file b819352e.txt
_cod_data_source_block complex5.(C9H6NO)0.25:
_cod_depositor_comments
;
The following automatic conversions were performed:
'_symmetry_cell_setting' value 'Triclinic' changed to 'triclinic'
according to '/home/saulius/struct/CIF-dictionaries/cif_core.dic'
dictionary named 'cif_core.dic' version 2.4.1 from 2010-06-29.

Automatic conversion script
Id: cif_fix_enum 1527 2010-12-29 10:47:43Z saulius 
;
_cod_original_sg_symbol_H-M P-1
_cod_original_formula_sum 'C38.25 H22.50 N3.25 O6.25'
_cod_database_code 7051666

loop_
_symmetry_equiv_pos_as_xyz
'x, y, z'
'-x, -y, -z'

loop_
_atom_site_label
_atom_site_type_symbol
_atom_site_fract_x
_atom_site_fract_y
_atom_site_fract_z
_atom_site_U_iso_or_equiv
_atom_site_adp_type
_atom_site_occupancy
_atom_site_symmetry_multiplicity
_atom_site_calc_flag
_atom_site_refinement_flags
_atom_site_disorder_assembly
_atom_site_disorder_group
O1 O 0.08810(12) 1.00417(11) 0.11803(10) 0.0320(3) Uani 1 1 d . . .
N1 N 0.11546(14) 1.26843(14) 0.09894(14) 0.0344(3) Uani 1 1 d . . .
C1 C 0.28803(13) 0.99608(12) -0.01593(12) 0.0193(3) Uani 1 1 d . . .
O2 O 0.11429(12) 1.15764(10) -0.04415(10) 0.0314(3) Uani 1 1 d . . .
N2 N 0.67671(17) 0.97428(15) -0.46427(15) 0.0385(4) Uani 1 1 d . . .
C2 C 0.35769(14) 1.05293(12) -0.12133(12) 0.0211(3) Uani 1 1 d . . .
H2 H 0.3191 1.1268 -0.1680 0.025 Uiso 1 1 calc R . .
O3 O 0.50737(12) 1.14697(10) -0.34320(10) 0.0301(3) Uani 1 1 d . . .
N3 N 0.43644(16) 0.49969(14) 0.19233(15) 0.0360(4) Uani 1 1 d . . .
C3 C 0.48511(15) 1.00045(13) -0.15819(12) 0.0221(3) Uani 1 1 d . . .
N4 N 0.8248(2) 0.5676(2) 0.53866(18) 0.0621(14) Uani 0.25 1 d PR B 2
O4 O 0.68561(12) 1.02209(11) -0.27827(10) 0.0306(3) Uani 1 1 d . . .
C4 C 0.54259(14) 0.89106(12) -0.09012(12) 0.0210(3) Uani 1 1 d . . .
H4 H 0.6286 0.8556 -0.1151 0.025 Uiso 1 1 calc R . .
O5 O 0.62953(12) 0.65613(10) 0.04742(10) 0.0311(3) Uani 1 1 d . . .
C5 C 0.47133(14) 0.83485(12) 0.01526(12) 0.0195(3) Uani 1 1 d . . .
O6 O 0.48211(12) 0.69549(10) 0.19867(9) 0.0283(3) Uani 1 1 d . . .
C6 C 0.34489(14) 0.88678(12) 0.05275(12) 0.0208(3) Uani 1 1 d . . .
H6 H 0.2976 0.8482 0.1245 0.025 Uiso 1 1 calc R . .
O7 O 1.1618(7) 0.6409(7) 0.2894(7) 0.063(2) Uani 0.25 1 d P A 1
H7 H 1.1488 0.7082 0.2417 0.076 Uiso 0.25 1 calc PR A 1
C7 C 0.15362(14) 1.05004(13) 0.02941(13) 0.0221(3) Uani 1 1 d . . .
C8 C -0.00064(16) 1.22775(14) -0.00369(15) 0.0293(3) Uani 1 1 d . . .
C9 C -0.10867(19) 1.24185(17) -0.03957(19) 0.0379(4) Uani 1 1 d . . .
H9 H -0.1087 1.1989 -0.0845 0.046 Uiso 1 1 calc R . .
C10 C -0.22164(19) 1.32217(18) -0.0086(2) 0.0441(5) Uani 1 1 d . . .
H10 H -0.2975 1.3316 -0.0322 0.053 Uiso 1 1 calc R . .
C11 C -0.22187(18) 1.38511(16) 0.05427(18) 0.0380(4) Uani 1 1 d . . .
H11 H -0.2975 1.4389 0.0732 0.046 Uiso 1 1 calc R . .
C12 C -0.10948(16) 1.37137(14) 0.09222(15) 0.0301(4) Uani 1 1 d . . .
C13 C -0.1025(2) 1.43735(17) 0.15473(18) 0.0389(4) Uani 1 1 d . . .
H13 H -0.1747 1.4937 0.1744 0.047 Uiso 1 1 calc R . .
C14 C 0.0101(2) 1.4184(2) 0.1862(2) 0.0460(5) Uani 1 1 d . . .
H14 H 0.0175 1.4625 0.2270 0.055 Uiso 1 1 calc R . .
C15 C 0.1153(2) 1.3327(2) 0.1574(2) 0.0441(5) Uani 1 1 d . . .
H15 H 0.1916 1.3202 0.1818 0.053 Uiso 1 1 calc R . .
C16 C 0.00395(15) 1.28908(13) 0.06434(14) 0.0277(3) Uani 1 1 d . . .
C17 C 0.55765(16) 1.06565(13) -0.27028(13) 0.0250(3) Uani 1 1 d . . .
C18 C 0.76492(16) 1.06700(14) -0.38457(13) 0.0282(3) Uani 1 1 d . . .
C19 C 0.84759(18) 1.12818(17) -0.39196(15) 0.0338(4) Uani 1 1 d . . .
H19 H 0.8492 1.1439 -0.3269 0.041 Uiso 1 1 calc R . .
C20 C 0.93196(19) 1.16870(18) -0.49826(18) 0.0381(4) Uani 1 1 d . . .
H20 H 0.9901 1.2112 -0.5036 0.046 Uiso 1 1 calc R . .
C21 C 0.92970(17) 1.14683(17) -0.59250(15) 0.0354(4) Uani 1 1 d . . .
H21 H 0.9856 1.1748 -0.6630 0.043 Uiso 1 1 calc R . .
C22 C 0.84403(17) 1.08237(16) -0.58495(14) 0.0308(4) Uani 1 1 d . . .
C23 C 0.8378(2) 1.0555(2) -0.67902(17) 0.0438(5) Uani 1 1 d . . .
H23 H 0.8910 1.0819 -0.7517 0.053 Uiso 1 1 calc R . .
C24 C 0.7546(2) 0.9916(2) -0.66339(18) 0.0572(7) Uani 1 1 d . . .
H24 H 0.7497 0.9728 -0.7255 0.069 Uiso 1 1 calc R . .
C25 C 0.6749(3) 0.9525(2) -0.5552(2) 0.0532(6) Uani 1 1 d . . .
H25 H 0.6172 0.9085 -0.5474 0.064 Uiso 1 1 calc R . .
C26 C 0.76023(16) 1.03932(15) -0.47903(14) 0.0285(3) Uani 1 1 d . . .
C27 C 0.53746(14) 0.71905(12) 0.08524(13) 0.0217(3) Uani 1 1 d . . .
C28 C 0.53370(16) 0.58537(13) 0.27158(13) 0.0261(3) Uani 1 1 d . . .
C29 C 0.60464(19) 0.57834(15) 0.34377(15) 0.0323(4) Uani 1 1 d . . .
H29 H 0.6224 0.6463 0.3424 0.039 Uiso 1 1 calc R . .
C30 C 0.6518(2) 0.46762(16) 0.42128(15) 0.0364(4) Uani 1 1 d . . .
H30 H 0.7013 0.4620 0.4717 0.044 Uiso 1 1 calc R . .
C31 C 0.62630(18) 0.36935(15) 0.42360(14) 0.0328(4) Uani 1 1 d . . .
H31 H 0.6577 0.2963 0.4761 0.039 Uiso 1 1 calc R . .
C32 C 0.55339(16) 0.37570(14) 0.34826(14) 0.0299(3) Uani 1 1 d . . .
C33 C 0.5245(2) 0.27710(17) 0.3454(2) 0.0417(5) Uani 1 1 d . . .
H33 H 0.5527 0.2020 0.3966 0.050 Uiso 1 1 calc R . .
C34 C 0.4556(3) 0.2913(2) 0.2685(2) 0.0516(6) Uani 1 1 d . . .
H34 H 0.4355 0.2263 0.2657 0.062 Uiso 1 1 calc R . .
C35 C 0.4143(2) 0.4046(2) 0.1926(2) 0.0490(5) Uani 1 1 d . . .
H35 H 0.3680 0.4124 0.1388 0.059 Uiso 1 1 calc R . .
C36 C 0.50549(15) 0.48606(14) 0.26944(13) 0.0271(3) Uani 1 1 d . . .
C37 C 0.9296(7) 0.6891(7) 0.3606(7) 0.083(2) Uani 0.50 1 d P C 1
H37 H 0.9203 0.7589 0.2973 0.099 Uiso 0.50 1 calc PR C 1
C38 C 0.8204(7) 0.6685(5) 0.4450(5) 0.0642(15) Uani 0.50 1 d P C 1
H38 H 0.7421 0.7246 0.4379 0.077 Uiso 0.50 1 calc PR C 1
C39 C 0.8248(2) 0.5676(2) 0.53866(18) 0.0621(14) Uani 0.25 1 d P C 1
H39 H 0.7519 0.5515 0.5970 0.074 Uiso 0.25 1 calc PR C 1
C40 C 0.9436(2) 0.4919(2) 0.54076(18) 0.0470(11) Uani 0.50 1 d PR . 1
C41 C 1.0468(7) 0.6186(5) 0.3614(4) 0.0622(16) Uani 0.50 1 d P . 1

loop_
_atom_site_aniso_label
_atom_site_aniso_U_11
_atom_site_aniso_U_22
_atom_site_aniso_U_33
_atom_site_aniso_U_23
_atom_site_aniso_U_13
_atom_site_aniso_U_12
O1 0.0233(6) 0.0271(6) 0.0273(6) -0.0032(4) 0.0044(4) 0.0020(4)
N1 0.0197(6) 0.0354(8) 0.0404(8) -0.0082(6) 0.0012(6) -0.0085(6)
C1 0.0174(6) 0.0182(6) 0.0179(6) -0.0063(5) -0.0023(5) 0.0009(5)
O2 0.0232(6) 0.0219(5) 0.0295(6) -0.0023(4) 0.0012(4) 0.0064(4)
N2 0.0340(8) 0.0384(8) 0.0389(8) -0.0139(7) 0.0023(6) -0.0105(7)
C2 0.0215(6) 0.0176(6) 0.0182(6) -0.0042(5) -0.0029(5) 0.0003(5)
O3 0.0308(6) 0.0218(5) 0.0226(5) -0.0007(4) -0.0002(4) 0.0004(4)
N3 0.0289(7) 0.0343(8) 0.0387(8) -0.0003(6) -0.0132(6) -0.0080(6)
C3 0.0214(6) 0.0192(6) 0.0176(6) -0.0037(5) 0.0007(5) -0.0013(5)
N4 0.042(2) 0.079(3) 0.070(3) -0.046(3) -0.015(2) 0.012(2)
O4 0.0240(6) 0.0345(6) 0.0202(5) -0.0010(4) 0.0002(4) -0.0042(5)
C4 0.0189(6) 0.0178(6) 0.0193(6) -0.0045(5) -0.0001(5) -0.0006(5)
O5 0.0241(6) 0.0212(5) 0.0290(6) -0.0022(4) 0.0031(4) 0.0039(4)
C5 0.0186(6) 0.0164(5) 0.0179(6) -0.0035(4) -0.0023(5) -0.0008(5)
O6 0.0294(6) 0.0206(5) 0.0199(5) -0.0014(4) -0.0031(4) 0.0055(4)
C6 0.0197(6) 0.0189(6) 0.0174(6) -0.0040(5) -0.0015(5) -0.0007(5)
O7 0.048(4) 0.076(5) 0.069(4) -0.053(4) -0.038(4) 0.044(4)
C7 0.0195(6) 0.0198(6) 0.0213(6) -0.0063(5) -0.0032(5) 0.0016(5)
C8 0.0209(7) 0.0197(6) 0.0326(8) -0.0038(6) -0.0010(6) 0.0042(5)
C9 0.0297(9) 0.0306(8) 0.0502(11) -0.0162(8) -0.0123(8) 0.0052(7)
C10 0.0246(9) 0.0384(10) 0.0635(13) -0.0180(10) -0.0157(9) 0.0084(7)
C11 0.0231(8) 0.0272(8) 0.0483(10) -0.0098(7) -0.0027(7) 0.0067(6)
C12 0.0234(7) 0.0206(6) 0.0330(8) -0.0042(6) 0.0027(6) -0.0013(6)
C13 0.0371(10) 0.0284(8) 0.0406(10) -0.0117(7) 0.0065(8) -0.0067(7)
C14 0.0482(12) 0.0424(11) 0.0491(12) -0.0196(10) 0.0020(9) -0.0177(9)
C15 0.0313(10) 0.0500(12) 0.0512(12) -0.0150(10) -0.0018(8) -0.0177(9)
C16 0.0190(7) 0.0209(6) 0.0298(7) -0.0020(6) 0.0027(5) -0.0023(5)
C17 0.0249(7) 0.0215(6) 0.0215(6) -0.0058(5) -0.0003(5) -0.0017(5)
C18 0.0226(7) 0.0281(7) 0.0185(6) -0.0003(5) 0.0008(5) 0.0002(6)
C19 0.0313(9) 0.0380(9) 0.0263(7) -0.0074(7) -0.0059(6) -0.0040(7)
C20 0.0291(9) 0.0380(9) 0.0380(9) -0.0041(8) -0.0023(7) -0.0109(7)
C21 0.0256(8) 0.0369(9) 0.0260(7) 0.0005(7) 0.0025(6) -0.0049(7)
C22 0.0244(7) 0.0329(8) 0.0202(6) -0.0034(6) 0.0022(5) -0.0001(6)
C23 0.0386(11) 0.0559(12) 0.0269(8) -0.0156(8) 0.0033(7) -0.0047(9)
C24 0.0550(15) 0.0778(18) 0.0474(13) -0.0362(13) 0.0001(11) -0.0163(13)
C25 0.0476(13) 0.0630(15) 0.0581(14) -0.0322(12) 0.0026(11) -0.0211(11)
C26 0.0231(7) 0.0276(7) 0.0229(7) -0.0042(6) 0.0017(5) -0.0016(6)
C27 0.0193(6) 0.0172(6) 0.0216(6) -0.0022(5) -0.0025(5) -0.0018(5)
C28 0.0248(7) 0.0202(6) 0.0196(6) -0.0008(5) -0.0030(5) 0.0038(5)
C29 0.0390(9) 0.0245(7) 0.0268(7) -0.0063(6) -0.0094(7) 0.0015(7)
C30 0.0435(10) 0.0313(8) 0.0265(8) -0.0054(6) -0.0150(7) 0.0039(7)
C31 0.0332(9) 0.0257(7) 0.0242(7) 0.0012(6) -0.0083(6) 0.0036(6)
C32 0.0247(7) 0.0227(7) 0.0275(7) 0.0015(6) -0.0026(6) -0.0008(6)
C33 0.0388(10) 0.0257(8) 0.0482(11) 0.0016(8) -0.0093(8) -0.0083(7)
C34 0.0542(14) 0.0365(10) 0.0647(15) -0.0054(10) -0.0188(12) -0.0191(10)
C35 0.0457(12) 0.0462(11) 0.0566(13) -0.0043(10) -0.0214(10) -0.0183(10)
C36 0.0210(7) 0.0240(7) 0.0236(7) 0.0008(5) -0.0033(5) -0.0008(5)
C37 0.088(5) 0.079(4) 0.088(5) -0.052(4) -0.057(4) 0.041(4)
C38 0.071(4) 0.061(3) 0.067(3) -0.038(3) -0.025(3) 0.009(3)
C39 0.042(2) 0.079(3) 0.070(3) -0.046(3) -0.015(2) 0.012(2)
C40 0.041(2) 0.059(3) 0.047(2) -0.038(2) -0.0114(18) 0.0081(19)
C41 0.095(4) 0.047(2) 0.034(2) -0.0196(19) -0.015(2) 0.007(3)

loop_
_atom_type_symbol
_atom_type_description
_atom_type_scat_dispersion_real
_atom_type_scat_dispersion_imag
_atom_type_scat_source
C C 0.0033 0.0016 'International Tables Vol C Tables 4.2.6.8 and 6.1.1.4'
H H 0.0000 0.0000 'International Tables Vol C Tables 4.2.6.8 and 6.1.1.4'
N N 0.0061 0.0033 'International Tables Vol C Tables 4.2.6.8 and 6.1.1.4'
O O 0.0106 0.0060 'International Tables Vol C Tables 4.2.6.8 and 6.1.1.4'

loop_
_geom_angle_atom_site_label_1
_geom_angle_atom_site_label_2
_geom_angle_atom_site_label_3
_geom_angle
_geom_angle_site_symmetry_1
_geom_angle_site_symmetry_3
_geom_angle_publ_flag
C15 N1 C16 116.12(17) . . ?
C2 C1 C6 120.08(13) . . ?
C2 C1 C7 121.99(12) . . ?
C6 C1 C7 117.90(12) . . ?
C7 O2 C8 117.17(12) . . ?
C25 N2 C26 116.72(18) . . ?
C1 C2 C3 119.83(13) . . ?
C1 C2 H2 120.1 . . ?
C3 C2 H2 120.1 . . ?
C35 N3 C36 116.92(17) . . ?
C4 C3 C2 120.45(13) . . ?
C4 C3 C17 121.35(13) . . ?
C2 C3 C17 118.18(13) . . ?
C17 O4 C18 116.93(12) . . ?
C5 C4 C3 119.09(13) . . ?
C5 C4 H4 120.5 . . ?
C3 C4 H4 120.5 . . ?
C6 C5 C4 120.78(12) . . ?
C6 C5 C27 122.20(12) . . ?
C4 C5 C27 117.01(12) . . ?
C27 O6 C28 115.39(12) . . ?
C5 C6 C1 119.78(13) . . ?
C5 C6 H6 120.1 . . ?
C1 C6 H6 120.1 . . ?
C41 O7 H7 109.5 . . ?
O1 C7 O2 124.20(13) . . ?
O1 C7 C1 124.90(13) . . ?
O2 C7 C1 110.90(12) . . ?
C9 C8 O2 118.98(17) . . ?
C9 C8 C16 122.61(15) . . ?
O2 C8 C16 118.15(16) . . ?
C8 C9 C10 119.08(19) . . ?
C8 C9 H9 120.5 . . ?
C10 C9 H9 120.5 . . ?
C11 C10 C9 120.81(19) . . ?
C11 C10 H10 119.6 . . ?
C9 C10 H10 119.6 . . ?
C10 C11 C12 120.70(16) . . ?
C10 C11 H11 119.7 . . ?
C12 C11 H11 119.7 . . ?
C13 C12 C11 123.31(16) . . ?
C13 C12 C16 117.36(18) . . ?
C11 C12 C16 119.31(17) . . ?
C14 C13 C12 118.85(18) . . ?
C14 C13 H13 120.6 . . ?
C12 C13 H13 120.6 . . ?
C13 C14 C15 119.3(2) . . ?
C13 C14 H14 120.3 . . ?
C15 C14 H14 120.3 . . ?
N1 C15 C14 124.9(2) . . ?
N1 C15 H15 117.5 . . ?
C14 C15 H15 117.5 . . ?
N1 C16 C8 119.16(14) . . ?
N1 C16 C12 123.38(17) . . ?
C8 C16 C12 117.46(16) . . ?
O3 C17 O4 125.24(14) . . ?
O3 C17 C3 123.79(15) . . ?
O4 C17 C3 110.97(13) . . ?
C19 C18 O4 119.64(16) . . ?
C19 C18 C26 122.46(15) . . ?
O4 C18 C26 117.77(16) . . ?
C18 C19 C20 119.51(18) . . ?
C18 C19 H19 120.2 . . ?
C20 C19 H19 120.2 . . ?
C21 C20 C19 120.55(19) . . ?
C21 C20 H20 119.7 . . ?
C19 C20 H20 119.7 . . ?
C20 C21 C22 120.11(16) . . ?
C20 C21 H21 119.9 . . ?
C22 C21 H21 119.9 . . ?
C21 C22 C23 123.01(17) . . ?
C21 C22 C26 120.32(17) . . ?
C23 C22 C26 116.67(19) . . ?
C24 C23 C22 118.95(18) . . ?
C24 C23 H23 120.5 . . ?
C22 C23 H23 120.5 . . ?
C23 C24 C25 120.5(2) . . ?
C23 C24 H24 119.7 . . ?
C25 C24 H24 119.7 . . ?
C40 C40 C41 116.2(4) 2_766 2_766 ?
N2 C25 C24 123.3(2) . . ?
N2 C25 H25 118.3 . . ?
C24 C25 H25 118.3 . . ?
N2 C26 C18 119.20(15) . . ?
N2 C26 C22 123.78(17) . . ?
C18 C26 C22 117.02(17) . . ?
O5 C27 O6 124.29(13) . . ?
O5 C27 C5 124.72(13) . . ?
O6 C27 C5 110.96(12) . . ?
C29 C28 O6 119.15(16) . . ?
C29 C28 C36 122.60(14) . . ?
O6 C28 C36 118.21(15) . . ?
C28 C29 C30 119.19(18) . . ?
C28 C29 H29 120.4 . . ?
C30 C29 H29 120.4 . . ?
C31 C30 C29 120.60(18) . . ?
C31 C30 H30 119.7 . . ?
C29 C30 H30 119.7 . . ?
C30 C31 C32 120.61(15) . . ?
C30 C31 H31 119.7 . . ?
C32 C31 H31 119.7 . . ?
C31 C32 C33 123.51(16) . . ?
C31 C32 C36 119.68(17) . . ?
C33 C32 C36 116.81(17) . . ?
C34 C33 C32 119.42(18) . . ?
C34 C33 H33 120.3 . . ?
C32 C33 H33 120.3 . . ?
C33 C34 C35 119.3(2) . . ?
C33 C34 H34 120.4 . . ?
C35 C34 H34 120.4 . . ?
N3 C35 C34 124.1(2) . . ?
N3 C35 H35 118.0 . . ?
C34 C35 H35 118.0 . . ?
N3 C36 C28 119.23(14) . . ?
N3 C36 C32 123.45(17) . . ?
C28 C36 C32 117.31(16) . . ?
C41 C37 C38 125.6(7) . . ?
C41 C37 H37 117.2 . . ?
C38 C37 H37 117.2 . . ?
C37 C38 H38 119.5 . . ?
C37 C41 O7 128.3(7) . . ?
C37 C41 C40 115.6(6) . 2_766 ?
O7 C41 C40 115.7(5) . 2_766 ?

loop_
_geom_bond_atom_site_label_1
_geom_bond_atom_site_label_2
_geom_bond_distance
_geom_bond_site_symmetry_2
_geom_bond_publ_flag
O1 C7 1.2032(19) . ?
N1 C15 1.326(3) . ?
N1 C16 1.373(2) . ?
C1 C2 1.398(2) . ?
C1 C6 1.4031(19) . ?
C1 C7 1.500(2) . ?
O2 C7 1.3598(17) . ?
O2 C8 1.4134(19) . ?
N2 C25 1.325(3) . ?
N2 C26 1.374(3) . ?
C2 C3 1.407(2) . ?
C2 H2 0.9500 . ?
O3 C17 1.2160(19) . ?
N3 C35 1.322(3) . ?
N3 C36 1.372(2) . ?
C3 C4 1.4031(19) . ?
C3 C17 1.499(2) . ?
O4 C17 1.361(2) . ?
O4 C18 1.4125(18) . ?
C4 C5 1.4027(19) . ?
C4 H4 0.9500 . ?
O5 C27 1.2053(18) . ?
C5 C6 1.398(2) . ?
C5 C27 1.4963(19) . ?
O6 C27 1.3667(18) . ?
O6 C28 1.4122(17) . ?
C6 H6 0.9500 . ?
O7 C41 1.390(11) . ?
O7 H7 0.8400 . ?
C8 C9 1.367(3) . ?
C8 C16 1.419(3) . ?
C9 C10 1.429(3) . ?
C9 H9 0.9500 . ?
C10 C11 1.358(3) . ?
C10 H10 0.9500 . ?
C11 C12 1.430(3) . ?
C11 H11 0.9500 . ?
C12 C13 1.419(3) . ?
C12 C16 1.435(2) . ?
C13 C14 1.370(3) . ?
C13 H13 0.9500 . ?
C14 C15 1.414(3) . ?
C14 H14 0.9500 . ?
C15 H15 0.9500 . ?
C18 C19 1.359(3) . ?
C18 C26 1.426(3) . ?
C19 C20 1.428(3) . ?
C19 H19 0.9500 . ?
C20 C21 1.369(3) . ?
C20 H20 0.9500 . ?
C21 C22 1.420(3) . ?
C21 H21 0.9500 . ?
C22 C23 1.422(3) . ?
C22 C26 1.429(2) . ?
C23 C24 1.356(4) . ?
C23 H23 0.9500 . ?
C24 C25 1.416(3) . ?
C24 H24 0.9500 . ?
C40 C40 1.402(4) 2_766 ?
C40 C41 1.486(6) 2_766 ?
C25 H25 0.9500 . ?
C28 C29 1.366(3) . ?
C28 C36 1.423(3) . ?
C29 C30 1.427(2) . ?
C29 H29 0.9500 . ?
C30 C31 1.370(3) . ?
C30 H30 0.9500 . ?
C31 C32 1.421(3) . ?
C31 H31 0.9500 . ?
C32 C33 1.423(3) . ?
C32 C36 1.434(2) . ?
C33 C34 1.366(3) . ?
C33 H33 0.9500 . ?
C34 C35 1.424(3) . ?
C34 H34 0.9500 . ?
C35 H35 0.9500 . ?
C37 C41 1.347(9) . ?
C37 C38 1.397(11) . ?
C37 H37 0.9500 . ?
C38 H38 0.9500 . ?
C41 C40 1.486(6) 2_766 ?
